data_4117877
loop_
_publ_author_name
'Brett VanVeller'
'Derek J. Schipper'
'Timothy M. Swager'

_publ_section_title
;
 Polycyclic Aromatic Triptycenes: Oxygen Substitution Cyclization
 Strategies
;
_journal_name_full 'Journal of the American Chemical Society'
_journal_page_first 7282
_journal_page_last 7285
_journal_paper_doi 10.1021/ja3018253
_journal_volume 134
_journal_year 2012
_chemical_formula_sum 'C32 H18 O2'
_chemical_formula_weight 434.46
_chemical_name_systematic
; 
 ? 
;
_space_group_IT_number 2
_symmetry_cell_setting triclinic
_symmetry_space_group_name_Hall '-P 1'
_symmetry_space_group_name_H-M 'P -1'
_atom_sites_solution_hydrogens geom
_atom_sites_solution_primary direct
_atom_sites_solution_secondary difmap
_audit_creation_method SHELXL-97
_cell_angle_alpha 115.2070(10)
_cell_angle_beta 112.1210(10)
_cell_angle_gamma 93.0760(10)
_cell_formula_units_Z 2
_cell_length_a 9.0926(2)
_cell_length_b 11.5161(3)
_cell_length_c 12.0530(2)
_cell_measurement_reflns_used 9915
_cell_measurement_temperature 100(2)
_cell_measurement_theta_max 69.39
_cell_measurement_theta_min 4.39
_cell_volume 1022.78(4)
_computing_cell_refinement 'SAINT 7.46A (Bruker-AXS, 2009)'
_computing_data_collection 'APEX2 v2009.9.0 (Bruker-AXS, 2009)'
_computing_data_reduction 'SAINT 7.46A (Bruker-AXS, 2009)'
_computing_molecular_graphics 'Bruker SHELXTL'
_computing_publication_material 'Bruker SHELXTL'
_computing_structure_refinement 'SHELXL-97 (Sheldrick, 2008)'
_computing_structure_solution 'SHELXS-97 (Sheldrick, 2008)'
_diffrn_ambient_temperature 100(2)
_diffrn_detector_area_resol_mean 8.3
_diffrn_measured_fraction_theta_full 0.974
_diffrn_measured_fraction_theta_max 0.974
_diffrn_measurement_device_type 'Bruker Smart APEX CCD'
_diffrn_measurement_method '\f and \w scans'
_diffrn_radiation_monochromator graphite
_diffrn_radiation_source 'fine-focus sealed tube'
_diffrn_radiation_type CuK\a
_diffrn_radiation_wavelength 1.54178
_diffrn_reflns_av_R_equivalents 0.0235
_diffrn_reflns_av_sigmaI/netI 0.0139
_diffrn_reflns_limit_h_max 10
_diffrn_reflns_limit_h_min -10
_diffrn_reflns_limit_k_max 13
_diffrn_reflns_limit_k_min -13
_diffrn_reflns_limit_l_max 14
_diffrn_reflns_limit_l_min -14
_diffrn_reflns_number 20810
_diffrn_reflns_theta_full 68.22
_diffrn_reflns_theta_max 68.22
_diffrn_reflns_theta_min 4.39
_exptl_absorpt_coefficient_mu 0.684
_exptl_absorpt_correction_T_max 0.9666
_exptl_absorpt_correction_T_min 0.7958
_exptl_absorpt_correction_type multi-scan
_exptl_absorpt_process_details 'SADABS (Sheldrick, 2009)'
_exptl_crystal_colour colourless
_exptl_crystal_density_diffrn 1.411
_exptl_crystal_description plate
_exptl_crystal_F_000 452
_exptl_crystal_size_max 0.35
_exptl_crystal_size_mid 0.20
_exptl_crystal_size_min 0.05
_refine_diff_density_max 0.216
_refine_diff_density_min -0.328
_refine_diff_density_rms 0.052
_refine_ls_extinction_method none
_refine_ls_goodness_of_fit_ref 1.049
_refine_ls_hydrogen_treatment constr
_refine_ls_matrix_type full
_refine_ls_number_parameters 307
_refine_ls_number_reflns 3650
_refine_ls_number_restraints 0
_refine_ls_restrained_S_all 1.049
_refine_ls_R_factor_all 0.0389
_refine_ls_R_factor_gt 0.0366
_refine_ls_shift/su_max 0.000
_refine_ls_shift/su_mean 0.000
_refine_ls_structure_factor_coef Fsqd
_refine_ls_weighting_details 'calc w=1/[\s^2^(Fo^2^)+(0.0519P)^2^+0.3665P] where P=(Fo^2^+2Fc^2^)/3'
_refine_ls_weighting_scheme calc
_refine_ls_wR_factor_gt 0.0942
_refine_ls_wR_factor_ref 0.0965
_reflns_number_gt 3400
_reflns_number_total 3650
_reflns_threshold_expression >2sigma(I)
_cod_data_source_file ja3018253_si_004.cif
_cod_data_source_block d10130
_cod_database_code 4117877

loop_
_symmetry_equiv_pos_as_xyz
'x, y, z'
'-x, -y, -z'

loop_
_atom_site_label
_atom_site_type_symbol
_atom_site_fract_x
_atom_site_fract_y
_atom_site_fract_z
_atom_site_U_iso_or_equiv
_atom_site_adp_type
_atom_site_occupancy
_atom_site_symmetry_multiplicity
_atom_site_calc_flag
_atom_site_refinement_flags
C1 C 0.04903(14) 0.18732(11) 0.49199(11) 0.0171(2) Uani 1 1 d .
C2 C -0.08502(15) 0.14355(11) 0.50530(12) 0.0194(2) Uani 1 1 d .
H2 H -0.1926 0.1137 0.4328 0.023 Uiso 1 1 calc R
C3 C -0.05904(16) 0.14405(12) 0.62738(13) 0.0223(3) Uani 1 1 d .
H3 H -0.1499 0.1152 0.6384 0.027 Uiso 1 1 calc R
C4 C 0.09829(16) 0.18630(12) 0.73267(12) 0.0237(3) Uani 1 1 d .
H4 H 0.1142 0.1861 0.8151 0.028 Uiso 1 1 calc R
C5 C 0.23361(15) 0.22920(11) 0.71839(12) 0.0212(3) Uani 1 1 d .
H5 H 0.3415 0.2576 0.7901 0.025 Uiso 1 1 calc R
C6 C 0.20745(14) 0.22957(11) 0.59790(11) 0.0179(2) Uani 1 1 d .
C7 C 0.33903(14) 0.27568(12) 0.56505(11) 0.0184(2) Uani 1 1 d .
O1 O 0.49943(10) 0.31443(8) 0.67169(8) 0.0230(2) Uani 1 1 d .
C8 C 0.59485(14) 0.44311(12) 0.73800(12) 0.0205(3) Uani 1 1 d .
C9 C 0.74539(15) 0.46892(13) 0.84465(12) 0.0253(3) Uani 1 1 d .
H9 H 0.7738 0.4019 0.8687 0.030 Uiso 1 1 calc R
C10 C 0.85442(16) 0.59297(14) 0.91617(13) 0.0291(3) Uani 1 1 d .
H10 H 0.9577 0.6111 0.9894 0.035 Uiso 1 1 calc R
C11 C 0.81265(16) 0.69084(13) 0.88072(13) 0.0280(3) Uani 1 1 d .
H11 H 0.8880 0.7754 0.9287 0.034 Uiso 1 1 calc R
C12 C 0.66123(15) 0.66503(12) 0.77555(12) 0.0231(3) Uani 1 1 d .
H12 H 0.6333 0.7330 0.7529 0.028 Uiso 1 1 calc R
C13 C 0.54833(15) 0.54106(12) 0.70184(11) 0.0198(3) Uani 1 1 d .
C14 C 0.38565(14) 0.50880(11) 0.59029(11) 0.0184(2) Uani 1 1 d .
C15 C 0.31935(15) 0.59346(12) 0.53937(12) 0.0202(3) Uani 1 1 d .
H15 H 0.3823 0.6816 0.5797 0.024 Uiso 1 1 calc R
C16 C 0.16424(15) 0.55076(12) 0.43167(12) 0.0200(3) Uani 1 1 d .
H16 H 0.1240 0.6096 0.3983 0.024 Uiso 1 1 calc R
C17 C 0.06506(14) 0.42214(12) 0.37073(12) 0.0181(2) Uani 1 1 d .
C18 C -0.10114(14) 0.36535(12) 0.25742(12) 0.0193(3) Uani 1 1 d .
C19 C -0.18428(16) 0.43413(13) 0.19185(13) 0.0240(3) Uani 1 1 d .
H19 H -0.1297 0.5208 0.2181 0.029 Uiso 1 1 calc R
C20 C -0.34403(16) 0.37846(14) 0.08981(13) 0.0286(3) Uani 1 1 d .
H20 H -0.3975 0.4265 0.0462 0.034 Uiso 1 1 calc R
C21 C -0.42594(16) 0.25253(14) 0.05136(13) 0.0274(3) Uani 1 1 d .
H21 H -0.5365 0.2151 -0.0169 0.033 Uiso 1 1 calc R
C22 C -0.34589(15) 0.18140(13) 0.11291(12) 0.0236(3) Uani 1 1 d .
H22 H -0.4015 0.0950 0.0865 0.028 Uiso 1 1 calc R
C23 C -0.18463(14) 0.23655(12) 0.21295(11) 0.0194(3) Uani 1 1 d .
O2 O -0.11775(10) 0.15379(8) 0.26297(8) 0.0208(2) Uani 1 1 d .
C24 C 0.04472(14) 0.19881(11) 0.36894(11) 0.0171(2) Uani 1 1 d .
C25 C 0.15956(14) 0.11788(11) 0.32463(11) 0.0175(2) Uani 1 1 d .
C26 C 0.12047(15) 0.01634(12) 0.19527(12) 0.0207(3) Uani 1 1 d .
H26 H 0.0140 -0.0089 0.1227 0.025 Uiso 1 1 calc R
C27 C 0.24013(16) -0.04867(12) 0.17294(13) 0.0256(3) Uani 1 1 d .
H27 H 0.2147 -0.1190 0.0846 0.031 Uiso 1 1 calc R
C28 C 0.39575(16) -0.01119(13) 0.27891(14) 0.0265(3) Uani 1 1 d .
H28 H 0.4756 -0.0570 0.2629 0.032 Uiso 1 1 calc R
C29 C 0.43625(15) 0.09344(12) 0.40919(13) 0.0222(3) Uani 1 1 d .
H29 H 0.5433 0.1198 0.4814 0.027 Uiso 1 1 calc R
C30 C 0.31770(14) 0.15787(11) 0.43101(11) 0.0179(2) Uani 1 1 d .
C31 C 0.28693(14) 0.38245(11) 0.52834(11) 0.0174(2) Uani 1 1 d .
C32 C 0.13093(14) 0.34118(11) 0.42373(11) 0.0170(2) Uani 1 1 d .

loop_
_atom_site_aniso_label
_atom_site_aniso_U_11
_atom_site_aniso_U_22
_atom_site_aniso_U_33
_atom_site_aniso_U_23
_atom_site_aniso_U_13
_atom_site_aniso_U_12
C1 0.0222(6) 0.0111(5) 0.0184(5) 0.0067(4) 0.0096(5) 0.0051(4)
C2 0.0217(6) 0.0135(5) 0.0242(6) 0.0092(5) 0.0112(5) 0.0059(4)
C3 0.0295(6) 0.0162(6) 0.0298(6) 0.0125(5) 0.0193(5) 0.0080(5)
C4 0.0371(7) 0.0183(6) 0.0205(6) 0.0107(5) 0.0157(5) 0.0084(5)
C5 0.0267(6) 0.0161(6) 0.0182(6) 0.0081(5) 0.0077(5) 0.0045(5)
C6 0.0224(6) 0.0115(5) 0.0195(6) 0.0073(4) 0.0092(5) 0.0041(4)
C7 0.0179(6) 0.0174(6) 0.0177(6) 0.0089(5) 0.0055(5) 0.0027(5)
O1 0.0183(4) 0.0213(4) 0.0227(4) 0.0120(4) 0.0015(3) 0.0010(3)
C8 0.0198(6) 0.0211(6) 0.0177(5) 0.0063(5) 0.0095(5) 0.0001(5)
C9 0.0219(6) 0.0306(7) 0.0195(6) 0.0107(5) 0.0074(5) 0.0034(5)
C10 0.0201(6) 0.0360(7) 0.0184(6) 0.0065(5) 0.0046(5) -0.0004(5)
C11 0.0241(6) 0.0251(7) 0.0212(6) 0.0009(5) 0.0102(5) -0.0045(5)
C12 0.0249(6) 0.0210(6) 0.0205(6) 0.0051(5) 0.0134(5) 0.0014(5)
C13 0.0217(6) 0.0197(6) 0.0171(6) 0.0054(5) 0.0121(5) 0.0020(5)
C14 0.0220(6) 0.0169(6) 0.0179(6) 0.0068(5) 0.0123(5) 0.0038(5)
C15 0.0264(6) 0.0145(6) 0.0230(6) 0.0076(5) 0.0159(5) 0.0039(5)
C16 0.0273(6) 0.0182(6) 0.0240(6) 0.0128(5) 0.0167(5) 0.0103(5)
C17 0.0222(6) 0.0191(6) 0.0190(6) 0.0101(5) 0.0134(5) 0.0087(5)
C18 0.0217(6) 0.0239(6) 0.0193(6) 0.0121(5) 0.0133(5) 0.0104(5)
C19 0.0269(6) 0.0294(7) 0.0268(6) 0.0182(5) 0.0164(5) 0.0139(5)
C20 0.0288(7) 0.0434(8) 0.0279(7) 0.0247(6) 0.0160(5) 0.0206(6)
C21 0.0211(6) 0.0424(8) 0.0208(6) 0.0165(6) 0.0095(5) 0.0125(6)
C22 0.0214(6) 0.0295(7) 0.0192(6) 0.0109(5) 0.0094(5) 0.0063(5)
C23 0.0216(6) 0.0249(6) 0.0171(5) 0.0119(5) 0.0113(5) 0.0101(5)
O2 0.0176(4) 0.0192(4) 0.0204(4) 0.0103(3) 0.0028(3) 0.0018(3)
C24 0.0172(6) 0.0155(6) 0.0167(5) 0.0078(4) 0.0058(5) 0.0025(5)
C25 0.0215(6) 0.0149(5) 0.0203(6) 0.0110(5) 0.0105(5) 0.0032(5)
C26 0.0248(6) 0.0174(6) 0.0202(6) 0.0094(5) 0.0102(5) 0.0023(5)
C27 0.0348(7) 0.0195(6) 0.0248(6) 0.0083(5) 0.0183(5) 0.0056(5)
C28 0.0304(7) 0.0234(6) 0.0357(7) 0.0156(6) 0.0221(6) 0.0114(5)
C29 0.0203(6) 0.0218(6) 0.0290(6) 0.0153(5) 0.0116(5) 0.0059(5)
C30 0.0213(6) 0.0151(6) 0.0206(6) 0.0111(5) 0.0099(5) 0.0031(5)
C31 0.0214(6) 0.0161(6) 0.0174(5) 0.0084(5) 0.0108(5) 0.0051(5)
C32 0.0203(6) 0.0160(6) 0.0170(5) 0.0077(5) 0.0106(5) 0.0046(5)

loop_
_atom_type_symbol
_atom_type_description
_atom_type_scat_dispersion_real
_atom_type_scat_dispersion_imag
_atom_type_scat_source
C C 0.0181 0.0091 'International Tables Vol C Tables 4.2.6.8 and 6.1.1.4'
H H 0.0000 0.0000 'International Tables Vol C Tables 4.2.6.8 and 6.1.1.4'
O O 0.0492 0.0322 'International Tables Vol C Tables 4.2.6.8 and 6.1.1.4'

loop_
_geom_angle_atom_site_label_1
_geom_angle_atom_site_label_2
_geom_angle_atom_site_label_3
_geom_angle
C2 C1 C6 120.65(10)
C2 C1 C24 126.33(10)
C6 C1 C24 113.00(10)
C1 C2 C3 118.70(11)
C1 C2 H2 120.6
C3 C2 H2 120.6
C4 C3 C2 120.64(11)
C4 C3 H3 119.7
C2 C3 H3 119.7
C3 C4 C5 120.53(11)
C3 C4 H4 119.7
C5 C4 H4 119.7
C6 C5 C4 118.73(11)
C6 C5 H5 120.6
C4 C5 H5 120.6
C5 C6 C1 120.76(11)
C5 C6 C7 126.16(11)
C1 C6 C7 113.07(10)
O1 C7 C31 115.13(10)
O1 C7 C6 112.40(9)
C31 C7 C6 105.81(9)
O1 C7 C30 112.23(9)
C31 C7 C30 105.28(9)
C6 C7 C30 105.19(9)
C8 O1 C7 120.46(9)
O1 C8 C9 114.25(11)
O1 C8 C13 124.37(10)
C9 C8 C13 121.37(11)
C8 C9 C10 119.76(12)
C8 C9 H9 120.1
C10 C9 H9 120.1
C9 C10 C11 120.00(12)
C9 C10 H10 120.0
C11 C10 H10 120.0
C12 C11 C10 119.92(12)
C12 C11 H11 120.0
C10 C11 H11 120.0
C11 C12 C13 121.42(12)
C11 C12 H12 119.3
C13 C12 H12 119.3
C12 C13 C8 117.51(11)
C12 C13 C14 123.65(11)
C8 C13 C14 118.84(11)
C31 C14 C15 116.43(11)
C31 C14 C13 116.90(11)
C15 C14 C13 126.67(11)
C16 C15 C14 121.35(11)
C16 C15 H15 119.3
C14 C15 H15 119.3
C15 C16 C17 121.37(11)
C15 C16 H16 119.3
C17 C16 H16 119.3
C32 C17 C16 116.49(11)
C32 C17 C18 116.77(11)
C16 C17 C18 126.74(11)
C23 C18 C19 117.33(11)
C23 C18 C17 118.96(10)
C19 C18 C17 123.70(12)
C20 C19 C18 121.47(12)
C20 C19 H19 119.3
C18 C19 H19 119.3
C19 C20 C21 119.94(12)
C19 C20 H20 120.0
C21 C20 H20 120.0
C20 C21 C22 119.83(12)
C20 C21 H21 120.1
C22 C21 H21 120.1
C23 C22 C21 119.95(12)
C23 C22 H22 120.0
C21 C22 H22 120.0
O2 C23 C22 114.12(11)
O2 C23 C18 124.47(10)
C22 C23 C18 121.40(11)
C23 O2 C24 120.25(9)
O2 C24 C32 115.30(9)
O2 C24 C1 111.42(9)
C32 C24 C1 106.32(9)
O2 C24 C25 112.79(9)
C32 C24 C25 104.55(9)
C1 C24 C25 105.72(9)
C26 C25 C30 120.75(11)
C26 C25 C24 126.40(10)
C30 C25 C24 112.84(10)
C25 C26 C27 118.92(11)
C25 C26 H26 120.5
C27 C26 H26 120.5
C28 C27 C26 120.41(11)
C28 C27 H27 119.8
C26 C27 H27 119.8
C27 C28 C29 120.63(11)
C27 C28 H28 119.7
C29 C28 H28 119.7
C30 C29 C28 118.86(11)
C30 C29 H29 120.6
C28 C29 H29 120.6
C29 C30 C25 120.39(11)
C29 C30 C7 126.62(11)
C25 C30 C7 112.98(10)
C32 C31 C14 122.22(11)
C32 C31 C7 113.60(10)
C14 C31 C7 124.17(11)
C31 C32 C17 122.11(11)
C31 C32 C24 113.77(10)
C17 C32 C24 124.05(11)

loop_
_geom_bond_atom_site_label_1
_geom_bond_atom_site_label_2
_geom_bond_distance
C1 C2 1.3840(17)
C1 C6 1.3972(16)
C1 C24 1.5306(15)
C2 C3 1.3971(17)
C2 H2 0.9500
C3 C4 1.3876(18)
C3 H3 0.9500
C4 C5 1.3980(18)
C4 H4 0.9500
C5 C6 1.3824(16)
C5 H5 0.9500
C6 C7 1.5290(16)
C7 O1 1.4171(13)
C7 C31 1.5166(16)
C7 C30 1.5353(16)
O1 C8 1.3851(15)
C8 C9 1.3856(17)
C8 C13 1.4045(18)
C9 C10 1.3864(19)
C9 H9 0.9500
C10 C11 1.390(2)
C10 H10 0.9500
C11 C12 1.3825(18)
C11 H11 0.9500
C12 C13 1.3989(17)
C12 H12 0.9500
C13 C14 1.4668(16)
C14 C31 1.3820(17)
C14 C15 1.4087(17)
C15 C16 1.3853(17)
C15 H15 0.9500
C16 C17 1.4064(17)
C16 H16 0.9500
C17 C32 1.3839(16)
C17 C18 1.4681(16)
C18 C23 1.3997(18)
C18 C19 1.4040(17)
C19 C20 1.3843(18)
C19 H19 0.9500
C20 C21 1.387(2)
C20 H20 0.9500
C21 C22 1.3878(18)
C21 H21 0.9500
C22 C23 1.3869(17)
C22 H22 0.9500
C23 O2 1.3846(14)
O2 C24 1.4196(13)
C24 C32 1.5128(16)
C24 C25 1.5311(16)
C25 C26 1.3820(16)
C25 C30 1.4004(16)
C26 C27 1.3976(18)
C26 H26 0.9500
C27 C28 1.3870(18)
C27 H27 0.9500
C28 C29 1.3994(18)
C28 H28 0.9500
C29 C30 1.3838(17)
C29 H29 0.9500
C31 C32 1.3777(16)

loop_
_cod_related_entry_id
_cod_related_entry_database
_cod_related_entry_code
1 ChemSpider 30660624
